data_1529985
loop_
_publ_author_name
'Ghose, S.'
'Marezio, M.'
'Hewat, A.W.'

_publ_section_title
;
 A neutron powder diffraction study of the crystal and magnetic structures
 of Ilvaite from 305K to 5K a mixed valence iron silicate with an
 electronic transition
;
_journal_name_full 'Physics and Chemistry of Minerals (Germany)'
_journal_page_first 67
_journal_page_last 74
_journal_volume 11
_journal_year 1984
_chemical_formula_sum 'Ca Fe2.83 H O9 Si2'
_chemical_name_systematic 'Ca Fe2.83 (H Si2 O9)'
_space_group_IT_number 14
_symmetry_space_group_name_Hall '-P 2yab'
_symmetry_space_group_name_H-M 'P 1 21/a 1'
_cell_angle_alpha 90
_cell_angle_beta 90.231
_cell_angle_gamma 90
_cell_formula_units_Z 4
_cell_length_a 13.023
_cell_length_b 8.7994
_cell_length_c 5.8422
_cell_volume 669.479
_citation_journal_id_ASTM PCMIDU
_cod_data_source_file Ghose_PCMIDU_1984_1040.cif
_cod_data_source_block H1Ca1Fe2.83O9Si2
_cod_original_cell_volume 669.4791
_cod_original_sg_symbol_Hall '-P 2ybc (z,y,-x)'
_cod_original_formula_sum 'H1 Ca1 Fe2.83 O9 Si2'
_cod_database_code 1529985

loop_
_symmetry_equiv_pos_as_xyz
x,y,z
-x+1/2,y+1/2,-z
-x,-y,-z
x-1/2,-y-1/2,z

loop_
_atom_site_label
_atom_site_type_symbol
_atom_site_fract_x
_atom_site_fract_y
_atom_site_fract_z
_atom_site_occupancy
_atom_site_U_iso_or_equiv
Fe1 Fe+2 0.8888 0.0553 0.0088 0.98 0.0
Si2 Si+4 0.6784 0.23 0.254 1 0.0
Ca1 Ca+2 0.8128 0.3693 0.7364 1 0.0
Fe2 Fe+2 0.8889 0.0471 0.492 0.95 0.0
O4 O-2 0.5853 0.1028 0.2606 1 0.0
O6 O-2 0.7781 0.1087 0.2586 1 0.0
O2 O-2 0.938 0.273 0.0139 1 0.0
O9 O-2 0.7956 0.1047 0.738 1 0.0
H1 H+1 0.7375 0.0605 0.7412 1 0.0
Si1 Si+4 0.9623 0.3662 0.2261 1 0.0
O7 O-2 0.6676 0.3307 0.0167 1 0.0
O5 O-2 0.6006 0.0248 0.7525 1 0.0
Fe3 Fe+2 0.9413 0.7426 0.2437 0.9 0.0
O3 O-2 0.9343 0.275 0.4863 1 0.0
O8 O-2 0.6726 0.3334 0.477 1 0.0
O1 O-2 0.0098 0.0291 0.7319 1 0.0
